data_4085145
loop_
_publ_author_name
'Lin, Ran'
'Lee, Ka-Ho'
'Sung, Herman H. Y.'
'Williams, Ian D.'
'Lin, Zhenyang'
'Jia, Guochen'

_publ_section_title
;
 Rhenabenzenes and Unexpected Coupling Products from the Reactions of
 Rhenacyclobutadienes with Ethoxyethyne
;
_journal_issue 1
_journal_name_full Organometallics
_journal_page_first 167
_journal_paper_doi 10.1021/om501034e
_journal_volume 34
_journal_year 2015
_chemical_formula_moiety 'C24 H19 O8 Re'
_chemical_formula_sum 'C24 H19 O8 Re'
_chemical_formula_weight 621.59
_chemical_name_systematic
;
 ? 
;
_space_group_IT_number 14
_space_group_name_Hall '-P 2ybc'
_symmetry_cell_setting monoclinic
_symmetry_space_group_name_Hall '-P 2ybc'
_symmetry_space_group_name_H-M 'P 1 21/c 1'
_atom_sites_solution_hydrogens geom
_atom_sites_solution_primary direct
_atom_sites_solution_secondary difmap
_audit_creation_date 2014-05-16
_audit_creation_method
;
  Olex2 1.2-beta
  (compiled May  9 2012 12:37:22, GUI svn.r4230)
;
_cell_angle_alpha 90.00
_cell_angle_beta 96.0494(18)
_cell_angle_gamma 90.00
_cell_formula_units_Z 4
_cell_length_a 9.9323(2)
_cell_length_b 8.46251(17)
_cell_length_c 27.2348(5)
_cell_measurement_reflns_used 6230
_cell_measurement_temperature 100.00(10)
_cell_measurement_theta_max 75.3130
_cell_measurement_theta_min 4.4766
_cell_volume 2276.40(8)
_computing_cell_refinement
;
CrysAlisPro, Agilent Technologies,
Version 1.171.36.32 (release 02-08-2013 CrysAlis171 .NET)
(compiled Aug  2 2013,16:46:58)
;
_computing_data_collection
;
CrysAlisPro, Agilent Technologies,
Version 1.171.36.32 (release 02-08-2013 CrysAlis171 .NET)
(compiled Aug  2 2013,16:46:58)
;
_computing_data_reduction
;
CrysAlisPro, Agilent Technologies,
Version 1.171.36.32 (release 02-08-2013 CrysAlis171 .NET)
(compiled Aug  2 2013,16:46:58)
;
_computing_molecular_graphics
;
O. V. Dolomanov, L. J. Bourhis, R. J. Gildea, J. A. K. Howard and H. Puschmann,
OLEX2: a complete structure solution, refinement and analysis program.
J. Appl. Cryst. (2009). 42, 339-341.
;
_computing_publication_material
;
O. V. Dolomanov, L. J. Bourhis, R. J. Gildea, J. A. K. Howard and H. Puschmann,
OLEX2: a complete structure solution, refinement and analysis program.
J. Appl. Cryst. (2009). 42, 339-341.
;
_computing_structure_refinement
;
XL, G.M. Sheldrick, Acta Cryst.
(2008). A64, 112-122
;
_computing_structure_solution 'SHELXS-97 (Sheldrick, 1990)'
_diffrn_ambient_temperature 100.00(10)
_diffrn_detector_area_resol_mean 10.3587
_diffrn_measured_fraction_theta_full 0.9868
_diffrn_measured_fraction_theta_max 0.9503
_diffrn_measurement_details
;
  1 omega   33.00   82.00   1.0000    2.0000
omega____ theta____ kappa____ phi______ frames
    -      110.5703  -30.0000   90.0000 49

  2 omega -115.00  -21.00   1.0000    1.0000
omega____ theta____ kappa____ phi______ frames
    -      -40.8203  -57.0000  -30.0000 94

  3 omega  -92.00   -2.00   1.0000    1.0000
omega____ theta____ kappa____ phi______ frames
    -      -40.8203  125.0000  120.0000 90

  4 omega   78.00  178.00   1.0000    2.0000
omega____ theta____ kappa____ phi______ frames
    -      110.5703   77.0000   90.0000 100

  5 omega   36.00   98.00   1.0000    2.0000
omega____ theta____ kappa____ phi______ frames
    -      110.5703  -45.0000    0.0000 62

  6 omega   34.00   69.00   1.0000    2.0000
omega____ theta____ kappa____ phi______ frames
    -      110.5703 -111.0000  -60.0000 35

  7 omega   74.00  112.00   1.0000    2.0000
omega____ theta____ kappa____ phi______ frames
    -      110.5703 -111.0000  -60.0000 38

  8 omega   36.00   98.00   1.0000    2.0000
omega____ theta____ kappa____ phi______ frames
    -      110.5703  -45.0000  150.0000 62

  9 omega   70.00  107.00   1.0000    2.0000
omega____ theta____ kappa____ phi______ frames
    -      110.5703  -94.0000   30.0000 37

 10 omega   26.00   53.00   1.0000    2.0000
omega____ theta____ kappa____ phi______ frames
    -      110.5703  -94.0000   30.0000 27

 11 omega -117.00  -56.00   1.0000    1.0000
omega____ theta____ kappa____ phi______ frames
    -      -40.8203  -37.0000   60.0000 61

 12 omega -120.00   -7.00   1.0000    1.0000
omega____ theta____ kappa____ phi______ frames
    -      -40.8203  -77.0000 -150.0000 113
;
_diffrn_measurement_device 'kappa diffractometer'
_diffrn_measurement_device_type 'SuperNova, Dual, Cu at zero, Atlas'
_diffrn_measurement_method '\w scans'
_diffrn_orient_matrix_UB_11 -0.0711402000
_diffrn_orient_matrix_UB_12 0.1552353000
_diffrn_orient_matrix_UB_13 0.0116859000
_diffrn_orient_matrix_UB_21 0.0580689000
_diffrn_orient_matrix_UB_22 0.0806121000
_diffrn_orient_matrix_UB_23 -0.0439207000
_diffrn_orient_matrix_UB_31 -0.1259958000
_diffrn_orient_matrix_UB_32 -0.0505267000
_diffrn_orient_matrix_UB_33 -0.0342286000
_diffrn_radiation_monochromator mirror
_diffrn_radiation_probe x-ray
_diffrn_radiation_type CuK\a
_diffrn_radiation_wavelength 1.5418
_diffrn_reflns_av_R_equivalents 0.0229
_diffrn_reflns_av_unetI/netI 0.0265
_diffrn_reflns_limit_h_max 8
_diffrn_reflns_limit_h_min -12
_diffrn_reflns_limit_k_max 9
_diffrn_reflns_limit_k_min -10
_diffrn_reflns_limit_l_max 33
_diffrn_reflns_limit_l_min -33
_diffrn_reflns_number 9371
_diffrn_reflns_theta_full 66.50
_diffrn_reflns_theta_max 75.45
_diffrn_reflns_theta_min 4.48
_diffrn_source 'sealed X-ray tube'
_diffrn_source_current 0.80
_diffrn_source_power 0.040
_diffrn_source_target Cu
_diffrn_source_voltage 50
_exptl_absorpt_coefficient_mu 10.860
_exptl_absorpt_correction_T_max 1.00000
_exptl_absorpt_correction_T_min 0.69712
_exptl_absorpt_correction_type multi-scan
_exptl_absorpt_process_details
;
CrysAlisPro, Agilent Technologies,
Version 1.171.36.32 (release 02-08-2013 CrysAlis171 .NET)
(compiled Aug  2 2013,16:46:58)
Empirical absorption correction using spherical harmonics,
 implemented in SCALE3 ABSPACK scaling algorithm.
;
_exptl_crystal_colour red
_exptl_crystal_density_diffrn 1.814
_exptl_crystal_density_method 'not measured'
_exptl_crystal_description block
_exptl_crystal_F_000 1208
_exptl_crystal_size_max 0.10
_exptl_crystal_size_mid 0.10
_exptl_crystal_size_min 0.05
_refine_diff_density_max 0.496
_refine_diff_density_min -0.873
_refine_diff_density_rms 0.095
_refine_ls_extinction_method none
_refine_ls_goodness_of_fit_ref 1.003
_refine_ls_hydrogen_treatment constr
_refine_ls_matrix_type full
_refine_ls_number_parameters 301
_refine_ls_number_reflns 4451
_refine_ls_number_restraints 0
_refine_ls_restrained_S_all 1.003
_refine_ls_R_factor_all 0.0227
_refine_ls_R_factor_gt 0.0205
_refine_ls_shift/su_max 0.002
_refine_ls_shift/su_mean 0.000
_refine_ls_structure_factor_coef Fsqd
_refine_ls_weighting_details 'calc w=1/[\s^2^(Fo^2^)+(0.0306P)^2^+0.0000P] where P=(Fo^2^+2Fc^2^)/3'
_refine_ls_weighting_scheme calc
_refine_ls_wR_factor_gt 0.0493
_refine_ls_wR_factor_ref 0.0505
_reflns_number_gt 4169
_reflns_number_total 4451
_reflns_threshold_expression >2sigma(I)
_cod_data_source_file om501034e_si_003.cif
_cod_data_source_block cpd6_ran27cult
_cod_depositor_comments
;
The following automatic conversions were performed:

'_symmetry_cell_setting' value 'Monoclinic' changed to 'monoclinic'
according to
/home/saulius/struct/COD-crude-data--automatic-downloads/rss-feeds/ACS/lib/dictionaries/cif_core.dic
dictionary named 'cif_core.dic' version 2.4.2 from 2011-04-26.

Automatic conversion script
Id: cif_fix_values 2935 2014-11-11 08:27:57Z andrius 

 Adding full bibliography for 4085145--4085148.cif.
;
_cod_original_sg_symbol_H-M P2(1)/c
_cod_database_code 4085145
_reflns_odcompleteness_completeness 98.68
_reflns_odcompleteness_iscentric 1
_reflns_odcompleteness_theta 68.13

loop_
_space_group_symop_id
_space_group_symop_operation_xyz
1 'x, y, z'
2 '-x, y+1/2, -z+1/2'
3 '-x, -y, -z'
4 'x, -y-1/2, z-1/2'

loop_
_atom_site_label
_atom_site_type_symbol
_atom_site_fract_x
_atom_site_fract_y
_atom_site_fract_z
_atom_site_U_iso_or_equiv
_atom_site_adp_type
_atom_site_occupancy
_atom_site_symmetry_multiplicity
_atom_site_calc_flag
_atom_site_refinement_flags
Re1 Re 0.772248(10) 0.132557(12) 0.414220(3) 0.01107(5) Uani 1 1 d .
O1 O 0.3033(2) 0.3832(2) 0.35409(7) 0.0207(4) Uani 1 1 d .
O2 O 0.4151(2) 0.6037(2) 0.37980(7) 0.0221(4) Uani 1 1 d .
O3 O 0.36738(19) 0.3860(2) 0.46634(7) 0.0164(4) Uani 1 1 d .
O5 O 0.74064(18) 0.0619(2) 0.51865(6) 0.0150(3) Uani 1 1 d .
O6 O 0.5683(2) -0.1190(2) 0.36595(8) 0.0256(5) Uani 1 1 d .
O7 O 0.9123(2) 0.1346(2) 0.31675(8) 0.0282(5) Uani 1 1 d .
O8 O 0.9540(2) -0.1398(2) 0.46041(7) 0.0200(4) Uani 1 1 d .
O9 O 0.9808(2) 0.3919(2) 0.45484(8) 0.0273(5) Uani 1 1 d .
C1 C 0.6175(2) 0.2999(3) 0.38435(9) 0.0112(5) Uani 1 1 d .
C2 C 0.5087(3) 0.3511(3) 0.40574(9) 0.0134(5) Uani 1 1 d .
C3 C 0.4822(2) 0.3161(3) 0.45596(9) 0.0131(5) Uani 1 1 d .
C4 C 0.5590(2) 0.2258(3) 0.49058(9) 0.0140(5) Uani 1 1 d .
H4 H 0.5304 0.2181 0.5227 0.017 Uiso 1 1 calc R
C5 C 0.6766(3) 0.1446(3) 0.48124(9) 0.0134(5) Uani 1 1 d .
C6 C 0.6411(3) -0.0301(3) 0.38416(9) 0.0158(5) Uani 1 1 d .
C7 C 0.8599(3) 0.1345(3) 0.35185(10) 0.0178(6) Uani 1 1 d .
C8 C 0.8914(3) -0.0369(3) 0.44371(9) 0.0160(5) Uani 1 1 d .
C9 C 0.9041(3) 0.2988(3) 0.44082(9) 0.0169(5) Uani 1 1 d .
C11 C 0.6229(3) 0.3425(3) 0.33122(9) 0.0145(5) Uani 1 1 d .
C12 C 0.5503(3) 0.2551(3) 0.29507(9) 0.0175(5) Uani 1 1 d .
H12 H 0.4873 0.1791 0.3043 0.021 Uiso 1 1 calc R
C13 C 0.5666(3) 0.2748(3) 0.24451(10) 0.0214(6) Uani 1 1 d .
H13 H 0.5144 0.2134 0.2202 0.026 Uiso 1 1 calc R
C14 C 0.6587(3) 0.3839(3) 0.23063(9) 0.0202(6) Uani 1 1 d .
H14 H 0.6731 0.3939 0.1968 0.024 Uiso 1 1 calc R
C15 C 0.7317(3) 0.4808(3) 0.26627(9) 0.0175(5) Uani 1 1 d .
C16 C 0.8239(3) 0.5972(3) 0.25269(10) 0.0219(6) Uani 1 1 d .
H16 H 0.8376 0.6097 0.2189 0.026 Uiso 1 1 calc R
C17 C 0.8935(3) 0.6915(3) 0.28739(11) 0.0239(6) Uani 1 1 d .
H17 H 0.9545 0.7691 0.2776 0.029 Uiso 1 1 calc R
C18 C 0.8748(3) 0.6736(3) 0.33762(10) 0.0205(5) Uani 1 1 d .
H18 H 0.9233 0.7391 0.3617 0.025 Uiso 1 1 calc R
C19 C 0.7868(3) 0.5620(3) 0.35203(9) 0.0156(5) Uani 1 1 d .
H19 H 0.7746 0.5520 0.3860 0.019 Uiso 1 1 calc R
C20 C 0.7141(2) 0.4616(3) 0.31730(8) 0.0133(5) Uani 1 1 d .
C21 C 0.4059(3) 0.4618(3) 0.37896(9) 0.0154(5) Uani 1 1 d .
C22 C 0.1994(3) 0.4805(4) 0.32826(12) 0.0322(7) Uani 1 1 d .
H22A H 0.2373 0.5382 0.3017 0.048 Uiso 1 1 calc R
H22B H 0.1657 0.5560 0.3514 0.048 Uiso 1 1 calc R
H22C H 0.1246 0.4135 0.3142 0.048 Uiso 1 1 calc R
C31 C 0.3142(3) 0.3534(3) 0.51271(10) 0.0188(6) Uani 1 1 d .
H31A H 0.2268 0.4067 0.5133 0.028 Uiso 1 1 calc R
H31B H 0.3777 0.3923 0.5400 0.028 Uiso 1 1 calc R
H31C H 0.3020 0.2392 0.5162 0.028 Uiso 1 1 calc R
C51 C 0.6924(3) 0.0576(3) 0.56748(9) 0.0159(5) Uani 1 1 d .
H51A H 0.6007 0.0108 0.5655 0.019 Uiso 1 1 calc R
H51B H 0.6888 0.1656 0.5812 0.019 Uiso 1 1 calc R
C52 C 0.7919(3) -0.0429(3) 0.59960(9) 0.0221(6) Uani 1 1 d .
H52A H 0.8109 -0.1398 0.5819 0.033 Uiso 1 1 calc R
H52B H 0.7532 -0.0703 0.6301 0.033 Uiso 1 1 calc R
H52C H 0.8762 0.0162 0.6076 0.033 Uiso 1 1 calc R

loop_
_atom_site_aniso_label
_atom_site_aniso_U_11
_atom_site_aniso_U_22
_atom_site_aniso_U_33
_atom_site_aniso_U_23
_atom_site_aniso_U_13
_atom_site_aniso_U_12
Re1 0.01085(7) 0.01466(7) 0.00792(6) 0.00033(4) 0.00202(4) 0.00039(4)
O1 0.0173(10) 0.0185(9) 0.0252(10) -0.0001(7) -0.0028(8) 0.0029(7)
O2 0.0243(10) 0.0151(9) 0.0268(10) 0.0023(8) 0.0031(8) 0.0008(8)
O3 0.0154(9) 0.0213(9) 0.0133(8) 0.0007(7) 0.0057(7) 0.0038(7)
O5 0.0157(9) 0.0210(9) 0.0086(7) 0.0017(7) 0.0033(6) 0.0014(7)
O6 0.0243(11) 0.0262(11) 0.0259(11) -0.0037(8) 0.0006(9) -0.0080(8)
O7 0.0276(12) 0.0409(13) 0.0179(10) 0.0058(8) 0.0111(9) 0.0088(9)
O8 0.0211(11) 0.0188(10) 0.0198(10) 0.0045(7) 0.0006(8) 0.0043(7)
O9 0.0273(11) 0.0237(10) 0.0291(11) 0.0017(9) -0.0050(9) -0.0081(9)
C1 0.0110(11) 0.0103(11) 0.0122(11) 0.0003(9) 0.0006(9) 0.0015(9)
C2 0.0154(13) 0.0124(11) 0.0123(11) 0.0010(9) 0.0008(9) -0.0036(9)
C3 0.0140(12) 0.0113(11) 0.0145(11) -0.0023(9) 0.0042(9) -0.0035(9)
C4 0.0153(12) 0.0176(12) 0.0095(10) -0.0004(9) 0.0041(9) -0.0008(10)
C5 0.0173(13) 0.0141(11) 0.0087(11) 0.0004(8) 0.0013(9) -0.0041(9)
C6 0.0169(13) 0.0170(12) 0.0139(11) 0.0009(10) 0.0035(10) 0.0015(10)
C7 0.0177(14) 0.0212(14) 0.0149(12) 0.0027(10) 0.0034(10) 0.0029(10)
C8 0.0142(12) 0.0191(12) 0.0151(11) -0.0016(10) 0.0037(9) -0.0039(10)
C9 0.0156(13) 0.0174(12) 0.0175(12) 0.0024(10) 0.0012(10) 0.0017(10)
C11 0.0149(13) 0.0173(11) 0.0112(11) 0.0021(9) 0.0021(9) 0.0043(10)
C12 0.0173(13) 0.0215(13) 0.0135(12) 0.0041(10) 0.0006(10) -0.0007(10)
C13 0.0246(14) 0.0249(13) 0.0144(12) -0.0025(10) 0.0006(10) -0.0025(11)
C14 0.0244(15) 0.0278(14) 0.0081(11) 0.0028(10) 0.0001(10) -0.0005(11)
C15 0.0160(13) 0.0227(13) 0.0140(12) 0.0014(10) 0.0024(9) 0.0042(10)
C16 0.0228(14) 0.0300(14) 0.0134(12) 0.0040(11) 0.0046(10) -0.0021(12)
C17 0.0221(14) 0.0255(14) 0.0241(14) 0.0057(12) 0.0025(11) -0.0068(12)
C18 0.0215(14) 0.0194(12) 0.0205(13) -0.0018(11) 0.0021(11) -0.0021(11)
C19 0.0172(12) 0.0179(12) 0.0117(11) 0.0007(9) 0.0012(9) 0.0022(10)
C20 0.0125(12) 0.0168(11) 0.0107(11) 0.0026(9) 0.0023(9) 0.0049(9)
C21 0.0158(12) 0.0185(12) 0.0129(11) 0.0000(9) 0.0059(9) 0.0012(10)
C22 0.0238(16) 0.0286(16) 0.0407(18) 0.0030(14) -0.0129(13) 0.0065(12)
C31 0.0173(14) 0.0244(14) 0.0165(13) 0.0000(10) 0.0096(11) -0.0012(10)
C51 0.0162(12) 0.0221(13) 0.0103(11) 0.0016(9) 0.0059(9) 0.0002(10)
C52 0.0258(15) 0.0284(14) 0.0124(11) 0.0058(10) 0.0031(10) 0.0042(12)

loop_
_atom_type_symbol
_atom_type_description
_atom_type_scat_dispersion_real
_atom_type_scat_dispersion_imag
_atom_type_scat_source
C C 0.0181 0.0091 'International Tables Vol C Tables 4.2.6.8 and 6.1.1.4'
H H 0.0000 0.0000 'International Tables Vol C Tables 4.2.6.8 and 6.1.1.4'
O O 0.0492 0.0322 'International Tables Vol C Tables 4.2.6.8 and 6.1.1.4'
Re Re -5.2083 5.8923 'International Tables Vol C Tables 4.2.6.8 and 6.1.1.4'

loop_
_geom_angle_atom_site_label_1
_geom_angle_atom_site_label_2
_geom_angle_atom_site_label_3
_geom_angle
C5 Re1 C1 85.91(9)
C6 Re1 C1 83.78(10)
C6 Re1 C5 93.03(10)
C7 Re1 C1 91.76(10)
C7 Re1 C5 176.78(10)
C7 Re1 C6 88.93(11)
C7 Re1 C9 88.54(11)
C8 Re1 C1 172.11(9)
C8 Re1 C5 89.35(10)
C8 Re1 C6 90.19(11)
C8 Re1 C7 93.21(10)
C8 Re1 C9 91.25(11)
C9 Re1 C1 94.99(10)
C9 Re1 C5 89.45(10)
C9 Re1 C6 177.15(10)
C21 O1 C22 115.5(2)
C3 O3 C31 119.8(2)
C5 O5 C51 122.0(2)
C2 C1 Re1 127.66(18)
C2 C1 C11 116.8(2)
C11 C1 Re1 114.86(16)
C1 C2 C3 125.0(2)
C1 C2 C21 121.3(2)
C3 C2 C21 113.6(2)
O3 C3 C2 110.6(2)
O3 C3 C4 121.4(2)
C4 C3 C2 128.0(2)
C3 C4 C5 124.0(2)
O5 C5 Re1 113.85(18)
O5 C5 C4 117.1(2)
C4 C5 Re1 129.02(18)
O6 C6 Re1 177.8(2)
O7 C7 Re1 178.6(3)
O8 C8 Re1 176.2(2)
O9 C9 Re1 178.1(2)
C12 C11 C1 119.6(2)
C12 C11 C20 119.2(2)
C20 C11 C1 120.9(2)
C11 C12 C13 122.0(2)
C14 C13 C12 119.5(3)
C13 C14 C15 120.5(2)
C14 C15 C16 121.5(2)
C14 C15 C20 119.8(2)
C16 C15 C20 118.7(2)
C17 C16 C15 121.2(2)
C16 C17 C18 119.9(3)
C19 C18 C17 120.4(3)
C18 C19 C20 121.3(2)
C15 C20 C11 118.9(2)
C19 C20 C11 122.6(2)
C19 C20 C15 118.5(2)
O1 C21 C2 112.0(2)
O2 C21 O1 123.8(2)
O2 C21 C2 124.2(2)
O5 C51 C52 106.51(19)

loop_
_geom_bond_atom_site_label_1
_geom_bond_atom_site_label_2
_geom_bond_distance
Re1 C1 2.183(2)
Re1 C5 2.147(3)
Re1 C6 2.010(3)
Re1 C7 1.989(3)
Re1 C8 1.975(3)
Re1 C9 2.005(3)
O1 C21 1.340(3)
O1 C22 1.444(3)
O2 C21 1.204(3)
O3 C3 1.341(3)
O3 C31 1.446(3)
O5 C5 1.340(3)
O5 C51 1.460(3)
O6 C6 1.122(3)
O7 C7 1.136(4)
O8 C8 1.137(3)
O9 C9 1.134(3)
C1 C2 1.352(3)
C1 C11 1.498(3)
C2 C3 1.451(3)
C2 C21 1.514(3)
C3 C4 1.380(3)
C4 C5 1.401(4)
C11 C12 1.373(4)
C11 C20 1.433(4)
C12 C13 1.413(3)
C13 C14 1.381(4)
C14 C15 1.411(4)
C15 C16 1.421(4)
C15 C20 1.428(3)
C16 C17 1.368(4)
C17 C18 1.408(4)
C18 C19 1.371(4)
C19 C20 1.412(3)
C51 C52 1.511(4)

loop_
_geom_torsion_atom_site_label_1
_geom_torsion_atom_site_label_2
_geom_torsion_atom_site_label_3
_geom_torsion_atom_site_label_4
_geom_torsion
Re1 C1 C2 C3 7.1(4)
Re1 C1 C2 C21 -176.79(17)
Re1 C1 C11 C12 90.5(3)
Re1 C1 C11 C20 -82.6(3)
O3 C3 C4 C5 177.2(2)
C1 Re1 C5 O5 -175.99(18)
C1 Re1 C5 C4 4.0(2)
C1 Re1 C6 O6 63(6)
C1 Re1 C7 O7 158(10)
C1 Re1 C8 O8 19(4)
C1 Re1 C9 O9 -107(8)
C1 C2 C3 O3 179.1(2)
C1 C2 C3 C4 -0.6(4)
C1 C2 C21 O1 92.0(3)
C1 C2 C21 O2 -87.9(3)
C1 C11 C12 C13 -170.7(2)
C1 C11 C20 C15 170.1(2)
C1 C11 C20 C19 -10.4(4)
C2 C1 C11 C12 -80.8(3)
C2 C1 C11 C20 106.1(3)
C2 C3 C4 C5 -3.2(4)
C3 C2 C21 O1 -91.4(3)
C3 C2 C21 O2 88.6(3)
C3 C4 C5 Re1 -0.1(4)
C3 C4 C5 O5 179.9(2)
C5 Re1 C1 C2 -7.3(2)
C5 Re1 C1 C11 -177.44(19)
C5 Re1 C6 O6 149(6)
C5 Re1 C7 O7 115(9)
C5 Re1 C8 O8 72(3)
C5 Re1 C9 O9 168(8)
C5 O5 C51 C52 -178.5(2)
C6 Re1 C1 C2 86.2(2)
C6 Re1 C1 C11 -83.94(18)
C6 Re1 C5 O5 100.47(18)
C6 Re1 C5 C4 -79.6(2)
C6 Re1 C7 O7 -118(10)
C6 Re1 C8 O8 -21(3)
C6 Re1 C9 O9 -42(9)
C7 Re1 C1 C2 175.0(2)
C7 Re1 C1 C11 4.79(19)
C7 Re1 C5 O5 -132.3(17)
C7 Re1 C5 C4 47.7(18)
C7 Re1 C6 O6 -29(6)
C7 Re1 C8 O8 -110(3)
C7 Re1 C9 O9 -15(8)
C8 Re1 C1 C2 45.9(8)
C8 Re1 C1 C11 -124.3(6)
C8 Re1 C5 O5 10.31(18)
C8 Re1 C5 C4 -169.7(2)
C8 Re1 C6 O6 -122(6)
C8 Re1 C7 O7 -28(10)
C8 Re1 C9 O9 78(8)
C9 Re1 C1 C2 -96.4(2)
C9 Re1 C1 C11 93.48(19)
C9 Re1 C5 O5 -80.95(18)
C9 Re1 C5 C4 99.0(2)
C9 Re1 C6 O6 -1(8)
C9 Re1 C7 O7 63(10)
C9 Re1 C8 O8 162(3)
C11 C1 C2 C3 177.1(2)
C11 C1 C2 C21 -6.8(3)
C11 C12 C13 C14 0.6(4)
C12 C11 C20 C15 -3.0(4)
C12 C11 C20 C19 176.5(2)
C12 C13 C14 C15 -3.1(4)
C13 C14 C15 C16 -178.1(3)
C13 C14 C15 C20 2.5(4)
C14 C15 C16 C17 179.5(3)
C14 C15 C20 C11 0.6(4)
C14 C15 C20 C19 -179.0(2)
C15 C16 C17 C18 0.3(5)
C16 C15 C20 C11 -178.9(2)
C16 C15 C20 C19 1.5(4)
C16 C17 C18 C19 -0.1(5)
C17 C18 C19 C20 0.6(4)
C18 C19 C20 C11 179.1(2)
C18 C19 C20 C15 -1.3(4)
C20 C11 C12 C13 2.5(4)
C20 C15 C16 C17 -1.1(4)
C21 C2 C3 O3 2.7(3)
C21 C2 C3 C4 -177.0(2)
C22 O1 C21 O2 -1.2(4)
C22 O1 C21 C2 178.9(2)
C31 O3 C3 C2 173.6(2)
C31 O3 C3 C4 -6.7(3)
C51 O5 C5 Re1 178.96(16)
C51 O5 C5 C4 -1.0(3)
